data_7252022
loop_
_publ_author_name
'Khotchasanthong, Kenika'
'Sricharoen, Chombongkot'
'Jearanaiwiwat, Pacharapon'
'Chinchan, Kunlanit'
'Laksee, Sakchai'
'Rungtaweevoranit, Bunyarat'
'Sukwattanasinitt, Mongkol'
'Chainok, Kittipong'

_publ_section_title
;
 Topological isomers in lanthanide--chloranilate coordination polymers:
 synthesis, structure and CO2 adsorption properties
;
_journal_issue 30
_journal_name_full 'RSC Advances'
_journal_page_first 27809
_journal_page_last 27817
_journal_paper_doi 10.1039/D6RA02049F
_journal_volume 16
_journal_year 2026
_chemical_formula_moiety 'C9 H6 Cl3 O9 Tb, 3.5(H2 O)'
_chemical_formula_sum 'C9 H13 Cl3 O12.5 Tb'
_chemical_formula_weight 586.46
_space_group_crystal_system triclinic
_space_group_IT_number 2
_space_group_name_Hall '-P 1'
_space_group_name_H-M_alt 'P -1'
_atom_sites_solution_hydrogens difmap
_audit_creation_date 2026-03-06
_audit_creation_method
;
Olex2 1.5
(compiled 2025.07.13 svn.rb7424aed for OlexSys, GUI svn.r7314)
;
_audit_update_record
;
2026-03-10 deposited with the CCDC.	2026-05-18 downloaded from the CCDC.
;
_cell_angle_alpha 64.9900(10)
_cell_angle_beta 70.0090(10)
_cell_angle_gamma 82.0270(10)
_cell_formula_units_Z 2
_cell_length_a 9.2918(3)
_cell_length_b 10.2132(3)
_cell_length_c 10.8882(4)
_cell_measurement_reflns_used 9974
_cell_measurement_temperature 296
_cell_measurement_theta_max 32.56
_cell_measurement_theta_min 3.20
_cell_volume 879.95(5)
_computing_cell_refinement 'SAINT V8.40B (Bruker, 2023)'
_computing_data_collection 'APEX6 (Bruker, 2023)'
_computing_data_reduction 'SAINT V8.40B (Bruker, 2023)'
_computing_molecular_graphics 'Olex2 1.5 (Dolomanov et al., 2009)'
_computing_publication_material 'Olex2 1.5 (Dolomanov et al., 2009)'
_computing_structure_refinement 'SHELXL 2018/3 (Sheldrick, 2018)'
_computing_structure_solution 'SHELXT  (Sheldrick, 2018)'
_diffrn_ambient_temperature 296
_diffrn_detector 'Bruker PHOTON 200 area detector'
_diffrn_detector_area_resol_mean 7.39
_diffrn_detector_type 'PHOTON II area detector'
_diffrn_measured_fraction_theta_full 0.998
_diffrn_measured_fraction_theta_max 0.996
_diffrn_measurement_device 'four-circle KAPPA diffractometer'
_diffrn_measurement_device_type 'Bruker D8 QUEST CMOS'
_diffrn_measurement_method '\w and \f scans'
_diffrn_radiation_collimation '0.5 mm'
_diffrn_radiation_monochromator graphite
_diffrn_radiation_probe x-ray
_diffrn_radiation_type MoK\a
_diffrn_radiation_wavelength 0.71073
_diffrn_radiation_xray_symbol K-L~3~
_diffrn_reflns_av_R_equivalents 0.0559
_diffrn_reflns_av_unetI/netI 0.0540
_diffrn_reflns_Laue_measured_fraction_full 0.998
_diffrn_reflns_Laue_measured_fraction_max 0.996
_diffrn_reflns_limit_h_max 14
_diffrn_reflns_limit_h_min -12
_diffrn_reflns_limit_k_max 15
_diffrn_reflns_limit_k_min -15
_diffrn_reflns_limit_l_max 16
_diffrn_reflns_limit_l_min -16
_diffrn_reflns_number 37264
_diffrn_reflns_point_group_measured_fraction_full 0.998
_diffrn_reflns_point_group_measured_fraction_max 0.996
_diffrn_reflns_theta_full 25.242
_diffrn_reflns_theta_max 32.775
_diffrn_reflns_theta_min 3.196
_diffrn_source 'sealed x-ray tube'
_diffrn_source_current 30.0
_diffrn_source_power 1.5
_diffrn_source_voltage 50.0
_diffrn_standards_number 0
_exptl_absorpt_coefficient_mu 4.535
_exptl_absorpt_correction_T_max 0.7465
_exptl_absorpt_correction_T_min 0.6165
_exptl_absorpt_correction_type multi-scan
_exptl_absorpt_process_details
;
SADABS-2016/2 (Bruker,2016/2) was used for absorption correction.
wR2(int) was 0.0742 before and 0.0568 after correction.
The Ratio of minimum to maximum transmission is 0.8259.
The \l/2 correction factor is Not present.
;
_exptl_crystal_colour brown
_exptl_crystal_colour_primary brown
_exptl_crystal_density_diffrn 2.213
_exptl_crystal_description hexagonal
_exptl_crystal_F_000 566
_exptl_crystal_size_max 0.3
_exptl_crystal_size_mid 0.23
_exptl_crystal_size_min 0.21
_refine_diff_density_max 1.512
_refine_diff_density_min -1.447
_refine_diff_density_rms 0.185
_refine_ls_extinction_method none
_refine_ls_goodness_of_fit_ref 1.038
_refine_ls_hydrogen_treatment mixed
_refine_ls_matrix_type full
_refine_ls_number_parameters 283
_refine_ls_number_reflns 6481
_refine_ls_number_restraints 60
_refine_ls_restrained_S_all 1.036
_refine_ls_R_factor_all 0.0580
_refine_ls_R_factor_gt 0.0335
_refine_ls_shift/su_max 0.001
_refine_ls_shift/su_mean 0.000
_refine_ls_structure_factor_coef Fsqd
_refine_ls_weighting_details 'w=1/[\s^2^(Fo^2^)+(0.0188P)^2^+0.7777P] where P=(Fo^2^+2Fc^2^)/3'
_refine_ls_weighting_scheme calc
_refine_ls_wR_factor_gt 0.0510
_refine_ls_wR_factor_ref 0.0563
_reflns_Friedel_coverage 0.000
_reflns_number_gt 5168
_reflns_number_total 6481
_reflns_threshold_expression 'I > 2\s(I)'
_cod_data_source_file d6ra02049f2.cif
_cod_data_source_block 2tb
_cod_original_formula_sum 'C9 H13 Cl3 O12.50 Tb'
_cod_database_code 7252022
_shelx_shelxl_version_number 2019/3
_shelx_space_group_comment
;
The symmetry employed for this shelxl refinement is uniquely defined
by the following loop, which should always be used as a source of
symmetry information in preference to the above space-group names.
They are only intended as comments.
;
_shelx_estimated_absorpt_t_max 0.449
_shelx_estimated_absorpt_t_min 0.343
_olex2_refinement_description
;
1. Fixed Uiso
 At 1.5 times of:
  All O(H,H) groups
2. Restrained distances
 O9-H9A = O9-H9B
 0.85 with sigma of 0.02
 O7-H7A = O7-H7B
 0.85 with sigma of 0.02
 O8-H8A = O8-H8B
 0.85 with sigma of 0.02
 O10B-H10D = O10B-H10C
 0.85 with sigma of 0.02
 O10A-H10A = O10A-H10B
 0.85 with sigma of 0.02
 O13-H13A = O13-H13B
 0.85 with sigma of 0.02
 O11A-H11B = O11A-H11A
 0.85 with sigma of 0.02
 O11B-H11D = O11B-H11C
 0.85 with sigma of 0.02
 O12-H12A = O12-H12B
 0.85 with sigma of 0.02
 H9A-H9B
 1.34 with sigma of 0.04
 H7A-H7B
 1.34 with sigma of 0.04
 H8A-H8B
 1.34 with sigma of 0.04
 H10D-H10C
 1.34 with sigma of 0.04
 H10A-H10B
 1.34 with sigma of 0.04
 H13A-H13B
 1.34 with sigma of 0.04
 H11B-H11A
 1.34 with sigma of 0.04
 H11D-H11C
 1.34 with sigma of 0.04
 H12A-H12B
 1.34 with sigma of 0.04
 Tb1-H9A \\sim Tb1-H9B
 with sigma of 0.02
 Tb1-H7A \\sim Tb1-H7B
 with sigma of 0.02
 Tb1-H8A \\sim Tb1-H8B
 with sigma of 0.02
3. Uiso/Uaniso restraints and constraints
Uanis(O10B) \\sim Ueq, Uanis(O10A) \\sim Ueq: with sigma of 0.01 and sigma for
terminal atoms of 0.02
Uanis(O11A) \\sim Ueq, Uanis(O11B) \\sim Ueq: with sigma of 0.01 and sigma for
terminal atoms of 0.02
Uanis(O12) \\sim Ueq: with sigma of 0.01 and sigma for terminal atoms of 0.02
4. Others
 Fixed Sof: O10A(0.8) H10A(0.8) H10B(0.8) O10B(0.2) H10C(0.2) H10D(0.2)
 O11A(0.4) H11A(0.4) H11B(0.4) O11B(0.6) H11C(0.6) H11D(0.6) O12(0.5) H12A(0.5)
 H12B(0.5)
5.a Riding coordinates:
 O10A(H10A,H10B), O10B(H10C,H10D), O11A(H11A,H11B), O11B(H11C,H11D)
;
_olex2_submission_special_instructions 'No special instructions were received'

loop_
_space_group_symop_operation_xyz
'x, y, z'
'-x, -y, -z'

loop_
_atom_site_label
_atom_site_type_symbol
_atom_site_fract_x
_atom_site_fract_y
_atom_site_fract_z
_atom_site_U_iso_or_equiv
_atom_site_adp_type
_atom_site_occupancy
_atom_site_site_symmetry_order
_atom_site_calc_flag
_atom_site_refinement_flags_posn
_atom_site_refinement_flags_adp
_atom_site_refinement_flags_occupancy
_atom_site_disorder_assembly
_atom_site_disorder_group
Tb1 Tb 0.71391(2) 0.24951(2) 0.74318(2) 0.01769(4) Uani 1 1 d D . . . .
Cl1 Cl 0.66534(11) 0.78341(8) 0.74138(8) 0.0390(2) Uani 1 1 d . . . . .
Cl2 Cl 0.83994(10) -0.28391(8) 1.05672(11) 0.0406(2) Uani 1 1 d . . . . .
Cl3 Cl 0.74259(9) 0.03438(9) 0.35735(9) 0.03568(18) Uani 1 1 d . . . . .
O1 O 0.6860(2) 0.4819(2) 0.7580(2) 0.0242(4) Uani 1 1 d . . . . .
O2 O 0.4550(2) 0.75151(19) 1.0313(2) 0.0238(4) Uani 1 1 d . . . . .
O3 O 0.7542(2) 0.0212(2) 0.9177(2) 0.0269(4) Uani 1 1 d . . . . .
O4 O 1.1121(2) -0.2580(2) 1.1368(2) 0.0243(4) Uani 1 1 d . . . . .
O5 O 0.7495(2) 0.1564(2) 0.5638(2) 0.0248(4) Uani 1 1 d . . . . .
O6 O 1.0254(2) -0.1479(2) 0.3423(2) 0.0283(5) Uani 1 1 d . . . . .
O7 O 0.5086(3) 0.3741(2) 0.6582(3) 0.0338(5) Uani 1 1 d D . . . .
H7A H 0.480(4) 0.457(2) 0.653(4) 0.051 Uiso 1 1 d D U . . .
H7B H 0.443(3) 0.336(3) 0.649(4) 0.051 Uiso 1 1 d D U . . .
O8 O 0.5029(2) 0.0800(2) 0.8240(2) 0.0276(5) Uani 1 1 d D . . . .
H8A H 0.429(3) 0.076(3) 0.896(3) 0.041 Uiso 1 1 d D U . . .
H8B H 0.524(3) -0.006(2) 0.838(4) 0.041 Uiso 1 1 d D U . . .
O9 O 0.8540(3) 0.4310(2) 0.5241(2) 0.0366(5) Uani 1 1 d D . . . .
H9A H 0.819(4) 0.513(2) 0.493(3) 0.055 Uiso 1 1 d D U . . .
H9B H 0.902(4) 0.415(3) 0.453(2) 0.055 Uiso 1 1 d D U . . .
O10A O 0.5817(6) 0.3521(5) 0.3649(5) 0.0625(14) Uani 0.8 1 d D U P A 1
H10A H 0.626390 0.313516 0.427687 0.094 Uiso 0.8 1 d DR U P A 1
H10B H 0.649985 0.360768 0.286184 0.094 Uiso 0.8 1 d DR U P A 1
O10B O 0.655(2) 0.397(2) 0.306(2) 0.066(6) Uani 0.2 1 d D U P B 2
H10C H 0.740889 0.427345 0.242696 0.099 Uiso 0.2 1 d DR U P B 2
H10D H 0.675542 0.339967 0.381633 0.099 Uiso 0.2 1 d DR U P B 2
O11A O 1.003(3) 0.598(3) 0.751(3) 0.121(11) Uani 0.4 1 d D U P C 1
H11A H 1.060986 0.620043 0.785597 0.181 Uiso 0.4 1 d DR U P C 1
H11B H 0.938016 0.539210 0.822969 0.181 Uiso 0.4 1 d DR U P C 1
O11B O 0.9992(12) 0.5751(12) 0.7365(11) 0.0501(18) Uani 0.6 1 d D U P D 2
H11C H 0.928624 0.608501 0.698853 0.075 Uiso 0.6 1 d DR U P D 2
H11D H 0.988040 0.484756 0.762704 0.075 Uiso 0.6 1 d DR U P D 2
O12 O 0.8045(7) 0.3927(6) 1.0972(7) 0.0543(14) Uani 0.5 1 d D U P . .
H12A H 0.820(10) 0.345(9) 1.049(9) 0.081 Uiso 0.5 1 d D U P . .
H12B H 0.877(8) 0.381(10) 1.128(10) 0.081 Uiso 0.5 1 d D U P . .
O13 O 1.2822(4) 0.3077(3) 0.5704(3) 0.0554(7) Uani 1 1 d D . . . .
H13A H 1.218(4) 0.241(4) 0.603(5) 0.083 Uiso 1 1 d D U . . .
H13B H 1.361(4) 0.291(5) 0.509(4) 0.083 Uiso 1 1 d D U . . .
C1 C 0.6002(3) 0.4983(3) 0.8677(3) 0.0192(5) Uani 1 1 d . . . . .
C2 C 0.5758(3) 0.6292(3) 0.8825(3) 0.0220(6) Uani 1 1 d . . . . .
C3 C 0.4814(3) 0.6382(3) 1.0089(3) 0.0190(5) Uani 1 1 d . . . . .
C4 C 0.8701(3) 0.0033(3) 0.9578(3) 0.0200(5) Uani 1 1 d . . . . .
C5 C 0.9279(3) -0.1305(3) 1.0269(3) 0.0247(6) Uani 1 1 d . . . . .
C6 C 1.0529(3) -0.1417(3) 1.0723(3) 0.0203(5) Uani 1 1 d . . . . .
C7 C 0.8643(3) 0.0849(3) 0.5253(3) 0.0191(5) Uani 1 1 d . . . . .
C8 C 0.8835(3) 0.0180(3) 0.4340(3) 0.0214(6) Uani 1 1 d . . . . .
C9 C 1.0084(3) -0.0720(3) 0.4110(3) 0.0200(5) Uani 1 1 d . . . . .

loop_
_atom_site_aniso_label
_atom_site_aniso_U_11
_atom_site_aniso_U_22
_atom_site_aniso_U_33
_atom_site_aniso_U_23
_atom_site_aniso_U_13
_atom_site_aniso_U_12
Tb1 0.01990(7) 0.01718(6) 0.02066(7) -0.01242(5) -0.00801(5) 0.00590(5)
Cl1 0.0584(5) 0.0193(3) 0.0265(4) -0.0085(3) 0.0043(4) -0.0085(3)
Cl2 0.0419(5) 0.0224(4) 0.0654(6) -0.0130(4) -0.0315(4) -0.0016(3)
Cl3 0.0383(4) 0.0383(4) 0.0504(5) -0.0302(4) -0.0277(4) 0.0156(3)
O1 0.0315(11) 0.0186(9) 0.0215(10) -0.0115(8) -0.0037(9) 0.0028(8)
O2 0.0315(11) 0.0157(9) 0.0254(10) -0.0130(8) -0.0050(9) 0.0014(8)
O3 0.0238(10) 0.0225(10) 0.0365(12) -0.0096(9) -0.0161(9) 0.0027(8)
O4 0.0305(11) 0.0203(10) 0.0290(11) -0.0128(8) -0.0165(9) 0.0072(8)
O5 0.0225(10) 0.0280(11) 0.0310(11) -0.0208(9) -0.0087(9) 0.0086(8)
O6 0.0312(11) 0.0319(11) 0.0341(11) -0.0260(10) -0.0127(9) 0.0109(9)
O7 0.0360(13) 0.0276(12) 0.0488(14) -0.0183(11) -0.0264(11) 0.0102(10)
O8 0.0248(11) 0.0244(11) 0.0354(12) -0.0145(10) -0.0089(9) 0.0008(9)
O9 0.0431(14) 0.0270(12) 0.0343(13) -0.0137(10) -0.0058(11) 0.0051(10)
O10A 0.079(4) 0.065(3) 0.071(3) -0.045(3) -0.049(3) 0.044(3)
O10B 0.069(12) 0.046(10) 0.090(14) -0.036(9) -0.031(10) 0.025(9)
O11A 0.121(13) 0.122(15) 0.133(15) -0.068(10) -0.041(10) 0.016(10)
O11B 0.041(4) 0.049(3) 0.051(4) -0.023(3) 0.000(3) 0.001(3)
O12 0.052(3) 0.044(3) 0.073(4) -0.033(3) -0.014(3) 0.003(3)
O13 0.072(2) 0.0359(15) 0.065(2) -0.0174(14) -0.0324(17) -0.0034(14)
C1 0.0236(14) 0.0177(13) 0.0181(13) -0.0105(11) -0.0062(11) 0.0043(11)
C2 0.0301(15) 0.0136(12) 0.0200(13) -0.0077(10) -0.0038(12) -0.0001(11)
C3 0.0234(14) 0.0139(12) 0.0214(13) -0.0093(10) -0.0070(11) 0.0023(10)
C4 0.0176(13) 0.0224(13) 0.0217(13) -0.0104(11) -0.0071(11) 0.0025(11)
C5 0.0260(15) 0.0201(14) 0.0310(15) -0.0108(12) -0.0119(13) 0.0004(11)
C6 0.0223(14) 0.0208(13) 0.0204(13) -0.0118(11) -0.0069(11) 0.0044(11)
C7 0.0216(13) 0.0164(12) 0.0195(13) -0.0107(11) -0.0031(11) 0.0022(10)
C8 0.0231(14) 0.0202(13) 0.0245(14) -0.0125(11) -0.0094(11) 0.0053(11)
C9 0.0231(14) 0.0188(13) 0.0181(13) -0.0104(11) -0.0038(11) 0.0027(11)

loop_
_atom_type_symbol
_atom_type_description
_atom_type_scat_dispersion_real
_atom_type_scat_dispersion_imag
_atom_type_scat_source
C C 0.0033 0.0016 'International Tables Vol C Tables 4.2.6.8 and 6.1.1.4'
H H 0.0000 0.0000 'International Tables Vol C Tables 4.2.6.8 and 6.1.1.4'
Cl Cl 0.1484 0.1585 'International Tables Vol C Tables 4.2.6.8 and 6.1.1.4'
Tb Tb -0.1723 4.1537 'International Tables Vol C Tables 4.2.6.8 and 6.1.1.4'
O O 0.0106 0.0060 'International Tables Vol C Tables 4.2.6.8 and 6.1.1.4'

loop_
_geom_angle_atom_site_label_1
_geom_angle_atom_site_label_2
_geom_angle_atom_site_label_3
_geom_angle
_geom_angle_site_symmetry_1
_geom_angle_site_symmetry_3
_geom_angle_publ_flag
O1 Tb1 O4 72.00(7) . 2_757 ?
O1 Tb1 O5 137.90(7) . . ?
O1 Tb1 O6 121.51(7) . 2_756 ?
O1 Tb1 O8 125.47(7) . . ?
O2 Tb1 O1 65.53(6) 2_667 . ?
O2 Tb1 O4 76.30(7) 2_667 2_757 ?
O2 Tb1 O5 144.24(7) 2_667 . ?
O2 Tb1 O6 135.99(7) 2_667 2_756 ?
O2 Tb1 O8 73.29(7) 2_667 . ?
O3 Tb1 O1 127.58(7) . . ?
O3 Tb1 O2 75.15(7) . 2_667 ?
O3 Tb1 O4 65.90(7) . 2_757 ?
O3 Tb1 O5 93.98(7) . . ?
O3 Tb1 O6 67.99(7) . 2_756 ?
O3 Tb1 O8 69.09(7) . . ?
O4 Tb1 O6 67.35(6) 2_757 2_756 ?
O4 Tb1 O8 130.51(7) 2_757 . ?
O5 Tb1 O4 130.68(6) . 2_757 ?
O5 Tb1 O6 63.35(6) . 2_756 ?
O5 Tb1 O8 71.02(7) . . ?
O7 Tb1 O1 71.46(7) . . ?
O7 Tb1 O2 83.46(8) . 2_667 ?
O7 Tb1 O3 137.49(8) . . ?
O7 Tb1 O4 142.99(7) . 2_757 ?
O7 Tb1 O5 82.36(7) . . ?
O7 Tb1 O6 140.44(8) . 2_756 ?
O7 Tb1 O8 69.73(7) . . ?
O8 Tb1 O6 112.85(7) . 2_756 ?
O9 Tb1 O1 69.03(7) . . ?
O9 Tb1 O2 134.50(7) . 2_667 ?
O9 Tb1 O3 139.66(8) . . ?
O9 Tb1 O4 92.21(8) . 2_757 ?
O9 Tb1 O5 74.55(7) . . ?
O9 Tb1 O6 72.40(8) . 2_756 ?
O9 Tb1 O7 80.22(9) . . ?
O9 Tb1 O8 136.54(8) . . ?
C1 O1 Tb1 121.61(17) . . ?
C3 O2 Tb1 121.45(17) . 2_667 ?
C4 O3 Tb1 119.53(18) . . ?
C6 O4 Tb1 118.23(17) . 2_757 ?
C7 O5 Tb1 123.94(18) . . ?
C9 O6 Tb1 119.68(18) . 2_756 ?
Tb1 O7 H7A 125(2) . . ?
Tb1 O7 H7B 125(2) . . ?
H7A O7 H7B 109(3) . . ?
Tb1 O8 H8A 118(2) . . ?
Tb1 O8 H8B 119(2) . . ?
H8A O8 H8B 104(3) . . ?
Tb1 O9 H9A 121(2) . . ?
Tb1 O9 H9B 123(2) . . ?
H9A O9 H9B 105(3) . . ?
H10A O10A H10B 105.4 . . ?
H10C O10B H10D 105.6 . . ?
H11A O11A H11B 104.6 . . ?
H11C O11B H11D 100.6 . . ?
H12A O12 H12B 108(5) . . ?
H13A O13 H13B 108(4) . . ?
O1 C1 C2 124.7(3) . . ?
O1 C1 C3 115.6(2) . 2_667 ?
C2 C1 C3 119.7(2) . 2_667 ?
C1 C2 Cl1 119.4(2) . . ?
C3 C2 Cl1 119.3(2) . . ?
C3 C2 C1 121.3(2) . . ?
O2 C3 C1 115.8(2) . 2_667 ?
O2 C3 C2 125.2(2) . . ?
C2 C3 C1 118.9(2) . 2_667 ?
O3 C4 C5 124.4(3) . . ?
O3 C4 C6 115.6(2) . 2_757 ?
C5 C4 C6 120.0(2) . 2_757 ?
C4 C5 Cl2 118.7(2) . . ?
C6 C5 Cl2 120.2(2) . . ?
C6 C5 C4 121.1(3) . . ?
O4 C6 C4 115.6(2) . 2_757 ?
O4 C6 C5 125.5(3) . . ?
C5 C6 C4 118.9(2) . 2_757 ?
O5 C7 C8 126.2(3) . . ?
O5 C7 C9 115.3(2) . 2_756 ?
C8 C7 C9 118.5(2) . 2_756 ?
C7 C8 Cl3 119.4(2) . . ?
C7 C8 C9 121.2(3) . . ?
C9 C8 Cl3 119.2(2) . . ?
O6 C9 C7 115.1(2) . 2_756 ?
O6 C9 C8 125.0(3) . . ?
C8 C9 C7 119.9(2) . 2_756 ?

loop_
_geom_bond_atom_site_label_1
_geom_bond_atom_site_label_2
_geom_bond_distance
_geom_bond_site_symmetry_2
_geom_bond_publ_flag
Tb1 O1 2.4185(18) . ?
Tb1 O2 2.4169(19) 2_667 ?
Tb1 O3 2.385(2) . ?
Tb1 O4 2.4310(19) 2_757 ?
Tb1 O5 2.4232(19) . ?
Tb1 O6 2.528(2) 2_756 ?
Tb1 O7 2.377(2) . ?
Tb1 O8 2.468(2) . ?
Tb1 O9 2.372(2) . ?
Cl1 C2 1.725(3) . ?
Cl2 C5 1.725(3) . ?
Cl3 C8 1.735(3) . ?
O1 C1 1.254(3) . ?
O2 C3 1.256(3) . ?
O3 C4 1.259(3) . ?
O4 C6 1.258(3) . ?
O5 C7 1.259(3) . ?
O6 C9 1.249(3) . ?
O7 H7A 0.835(17) . ?
O7 H7B 0.823(17) . ?
O8 H8A 0.836(17) . ?
O8 H8B 0.830(17) . ?
O9 H9A 0.829(17) . ?
O9 H9B 0.819(17) . ?
O10A H10A 0.8461 . ?
O10A H10B 0.8515 . ?
O10B H10C 0.8504 . ?
O10B H10D 0.8501 . ?
O11A H11A 0.8506 . ?
O11A H11B 0.8511 . ?
O11B H11C 0.8476 . ?
O11B H11D 0.8529 . ?
O12 H12A 0.82(2) . ?
O12 H12B 0.83(2) . ?
O13 H13A 0.847(18) . ?
O13 H13B 0.858(19) . ?
C1 C2 1.392(3) . ?
C1 C3 1.529(4) 2_667 ?
C2 C3 1.390(4) . ?
C4 C5 1.387(4) . ?
C4 C6 1.532(4) 2_757 ?
C5 C6 1.383(4) . ?
C7 C8 1.380(4) . ?
C7 C9 1.529(4) 2_756 ?
C8 C9 1.398(4) . ?

loop_
_geom_torsion_atom_site_label_1
_geom_torsion_atom_site_label_2
_geom_torsion_atom_site_label_3
_geom_torsion_atom_site_label_4
_geom_torsion
_geom_torsion_site_symmetry_1
_geom_torsion_site_symmetry_2
_geom_torsion_site_symmetry_3
_geom_torsion_site_symmetry_4
_geom_torsion_publ_flag
Tb1 O1 C1 C2 -178.4(2) . . . . ?
Tb1 O1 C1 C3 1.3(3) . . . 2_667 ?
Tb1 O2 C3 C1 0.3(3) 2_667 . . 2_667 ?
Tb1 O2 C3 C2 179.5(2) 2_667 . . . ?
Tb1 O3 C4 C5 -161.8(2) . . . . ?
Tb1 O3 C4 C6 19.1(3) . . . 2_757 ?
Tb1 O4 C6 C4 16.1(3) 2_757 . . 2_757 ?
Tb1 O4 C6 C5 -164.6(2) 2_757 . . . ?
Tb1 O5 C7 C8 173.5(2) . . . . ?
Tb1 O5 C7 C9 -5.9(3) . . . 2_756 ?
Tb1 O6 C9 C7 -17.5(3) 2_756 . . 2_756 ?
Tb1 O6 C9 C8 163.7(2) 2_756 . . . ?
Cl1 C2 C3 O2 -0.5(4) . . . . ?
Cl1 C2 C3 C1 178.7(2) . . . 2_667 ?
Cl2 C5 C6 O4 -0.2(4) . . . . ?
Cl2 C5 C6 C4 179.1(2) . . . 2_757 ?
Cl3 C8 C9 O6 -2.7(4) . . . . ?
Cl3 C8 C9 C7 178.5(2) . . . 2_756 ?
O1 C1 C2 Cl1 1.0(4) . . . . ?
O1 C1 C2 C3 -178.6(3) . . . . ?
O3 C4 C5 Cl2 1.8(4) . . . . ?
O3 C4 C5 C6 -177.7(3) . . . . ?
O5 C7 C8 Cl3 2.1(4) . . . . ?
O5 C7 C8 C9 -172.8(3) . . . . ?
C1 C2 C3 O2 179.1(3) . . . . ?
C1 C2 C3 C1 -1.7(5) . . . 2_667 ?
C3 C1 C2 Cl1 -178.7(2) 2_667 . . . ?
C3 C1 C2 C3 1.7(5) 2_667 . . . ?
C4 C5 C6 O4 179.3(3) . . . . ?
C4 C5 C6 C4 -1.4(4) . . . 2_757 ?
C6 C4 C5 Cl2 -179.1(2) 2_757 . . . ?
C6 C4 C5 C6 1.4(5) 2_757 . . . ?
C7 C8 C9 O6 172.2(3) . . . . ?
C7 C8 C9 C7 -6.7(4) . . . 2_756 ?
C9 C7 C8 Cl3 -178.6(2) 2_756 . . . ?
C9 C7 C8 C9 6.6(4) 2_756 . . . ?
